data_2216101
loop_
_publ_author_name
'Marjani, Katayoun'
'Mousavi, Mohsen'
'Khavasi, Hamid Reza'
'Ansari, Maryam'
'Qumi, Hamid Reza'

_publ_section_title
;
 (2,2'-Bipyridine-\k^2^<i>N</i>,<i>N</i>')dichlorido(dimethyl
 sulfoxide-\k<i>O</i>)zinc(II)
;
_journal_coeditor_code RK2047
_journal_issue 11
_journal_name_full 'Acta Crystallographica Section E'
_journal_page_first m2645
_journal_page_last m2645
_journal_paper_doi 10.1107/S1600536807047320
_journal_volume 63
_journal_year 2007
_chemical_formula_iupac '[Zn Cl2 (C10 H8 N2) (C2 H6 O S)]'
_chemical_formula_moiety 'C12 H14 Cl2 N2 O S Zn'
_chemical_formula_sum 'C12 H14 Cl2 N2 O S Zn'
_chemical_formula_weight 370.61
_chemical_melting_point 593
_chemical_name_systematic
;
(2,2'-Bipyridine-\k^2^N,N')dichlorido(dimethyl sulfoxide-\kO)zinc(II)
;
_space_group_IT_number 2
_symmetry_cell_setting triclinic
_symmetry_space_group_name_Hall '-P 1'
_symmetry_space_group_name_H-M 'P -1'
_atom_sites_solution_hydrogens geom
_atom_sites_solution_primary direct
_atom_sites_solution_secondary difmap
_audit_creation_method SHELXL97
_cell_angle_alpha 84.042(16)
_cell_angle_beta 86.787(17)
_cell_angle_gamma 83.798(17)
_cell_formula_units_Z 2
_cell_length_a 7.9553(17)
_cell_length_b 9.5504(19)
_cell_length_c 10.003(2)
_cell_measurement_temperature 293(2)
_cell_volume 750.7(3)
_computing_cell_refinement '<i>X-AREA</i> (Stoe & Cie, 2005)'
_computing_data_collection '<i>X-AREA</i> (Stoe & Cie, 2005)'
_computing_data_reduction '<i>X-AREA</i> (Stoe & Cie, 2005)'
_computing_molecular_graphics '<i>ORTEP-3</i> (Farrugia, 1997)'
_computing_publication_material '<i>WinGX</i> (Farrugia, 1999)'
_computing_structure_refinement '<i>SHELXL97</i> (Sheldrick, 1997)'
_computing_structure_solution '<i>SHELXS97</i> (Sheldrick, 1997)'
_diffrn_ambient_temperature 293(2)
_diffrn_detector_area_resol_mean 0.15
_diffrn_measured_fraction_theta_full 0.978
_diffrn_measured_fraction_theta_max 0.978
_diffrn_measurement_device_type 'Stoe IPDSII'
_diffrn_measurement_method \w
_diffrn_radiation_monochromator graphite
_diffrn_radiation_source 'fine--focus sealed tube'
_diffrn_radiation_type MoK\a
_diffrn_radiation_wavelength 0.71073
_diffrn_reflns_av_R_equivalents 0.0458
_diffrn_reflns_av_sigmaI/netI 0.0315
_diffrn_reflns_limit_h_max 8
_diffrn_reflns_limit_h_min -10
_diffrn_reflns_limit_k_max 12
_diffrn_reflns_limit_k_min -12
_diffrn_reflns_limit_l_max 13
_diffrn_reflns_limit_l_min -13
_diffrn_reflns_number 7002
_diffrn_reflns_theta_full 27.93
_diffrn_reflns_theta_max 27.93
_diffrn_reflns_theta_min 2.05
_diffrn_standards_number 0
_exptl_absorpt_coefficient_mu 2.122
_exptl_absorpt_correction_T_max 0.380
_exptl_absorpt_correction_T_min 0.360
_exptl_absorpt_correction_type numerical
_exptl_absorpt_process_details '(X-RED32; Stoe & Cie, 2005)'
_exptl_crystal_colour colourless
_exptl_crystal_density_diffrn 1.640
_exptl_crystal_density_method 'not measured'
_exptl_crystal_description block
_exptl_crystal_F_000 376
_exptl_crystal_size_max 0.5
_exptl_crystal_size_mid 0.5
_exptl_crystal_size_min 0.45
_refine_diff_density_max 0.536
_refine_diff_density_min -0.483
_refine_ls_extinction_coef 0.127(11)
_refine_ls_extinction_expression Fc^*^=kFc[1+0.001xFc^2^\l^3^/sin(2\q)]^-1/4^
_refine_ls_extinction_method '<i>SHELXL97<i> (Sheldrick, 1997)'
_refine_ls_goodness_of_fit_ref 1.074
_refine_ls_hydrogen_treatment constr
_refine_ls_matrix_type full
_refine_ls_number_parameters 175
_refine_ls_number_reflns 3420
_refine_ls_number_restraints 0
_refine_ls_restrained_S_all 1.074
_refine_ls_R_factor_all 0.0311
_refine_ls_R_factor_gt 0.0301
_refine_ls_shift/su_max 0.013
_refine_ls_shift/su_mean 0.001
_refine_ls_structure_factor_coef Fsqd
_refine_ls_weighting_details 'calc w=1/[\s^2^(Fo^2^)+(0.0362P)^2^+0.2984P] where P=(Fo^2^+2Fc^2^)/3'
_refine_ls_weighting_scheme calc
_refine_ls_wR_factor_gt 0.0788
_refine_ls_wR_factor_ref 0.0795
_reflns_number_gt 3325
_reflns_number_total 3420
_reflns_threshold_expression I>2\s(I)
_cod_data_source_file rk2047.cif
_cod_data_source_block I
_cod_database_code 2216101
_cod_database_fobs_code 2216101

loop_
_symmetry_equiv_pos_as_xyz
'x, y, z'
'-x, -y, -z'

loop_
_atom_site_type_symbol
_atom_site_label
_atom_site_fract_x
_atom_site_fract_y
_atom_site_fract_z
_atom_site_U_iso_or_equiv
_atom_site_adp_type
_atom_site_calc_flag
_atom_site_refinement_flags
_atom_site_occupancy
C C1 0.4259(3) -0.0788(2) 0.2605(2) 0.0447(4) Uani d . 1
H H1 0.4517 -0.0535 0.1699 0.054 Uiso calc R 1
C C2 0.4984(3) -0.2067(2) 0.3198(3) 0.0540(5) Uani d . 1
H H2 0.5710 -0.2666 0.2700 0.065 Uiso calc R 1
C C3 0.4610(3) -0.2435(2) 0.4539(3) 0.0557(6) Uani d . 1
H H3 0.5084 -0.3289 0.4960 0.067 Uiso calc R 1
C C4 0.3527(3) -0.1527(2) 0.5255(2) 0.0473(5) Uani d . 1
H H4 0.3259 -0.1761 0.6162 0.057 Uiso calc R 1
C C5 0.2844(2) -0.02600(18) 0.45973(18) 0.0342(3) Uani d . 1
C C6 0.1691(2) 0.07944(19) 0.52816(17) 0.0338(3) Uani d . 1
C C7 0.1270(3) 0.0653(2) 0.6656(2) 0.0471(5) Uani d . 1
H H7 0.1680 -0.0149 0.7197 0.057 Uiso calc R 1
C C8 0.0234(3) 0.1726(3) 0.7201(2) 0.0545(6) Uani d . 1
H H8 -0.0066 0.1650 0.8116 0.065 Uiso calc R 1
C C9 -0.0351(3) 0.2901(3) 0.6387(2) 0.0528(5) Uani d . 1
H H9 -0.1031 0.3641 0.6741 0.063 Uiso calc R 1
C C10 0.0094(3) 0.2960(2) 0.5028(2) 0.0466(4) Uani d . 1
H H10 -0.0317 0.3748 0.4470 0.056 Uiso calc R 1
C C11 -0.2481(3) 0.5039(2) 0.1321(3) 0.0540(5) Uani d . 1
H H11A -0.1767 0.5631 0.1698 0.065 Uiso calc R 1
H H11B -0.3323 0.4750 0.1988 0.065 Uiso calc R 1
H H11C -0.3026 0.5557 0.0562 0.065 Uiso calc R 1
C C12 -0.2877(3) 0.2621(3) 0.0277(3) 0.0559(5) Uani d . 1
H H12A -0.3768 0.2600 0.0965 0.067 Uiso calc R 1
H H12B -0.2441 0.1670 0.0127 0.067 Uiso calc R 1
H H12C -0.3313 0.3103 -0.0541 0.067 Uiso calc R 1
N N1 0.32037(19) 0.00978(16) 0.32836(16) 0.0354(3) Uani d . 1
N N2 0.1092(2) 0.19316(16) 0.44821(15) 0.0362(3) Uani d . 1
O O1 -0.06662(18) 0.26907(18) 0.21056(15) 0.0500(4) Uani d . 1
Zn Zn1 0.19104(2) 0.20350(2) 0.238136(19) 0.03318(11) Uani d . 1
S S1 -0.12365(6) 0.35232(5) 0.07942(5) 0.03847(13) Uani d . 1
Cl Cl1 0.32074(7) 0.40566(5) 0.23911(6) 0.04915(15) Uani d . 1
Cl Cl2 0.23552(10) 0.13441(6) 0.02310(5) 0.06124(18) Uani d . 1

loop_
_atom_site_aniso_label
_atom_site_aniso_U_11
_atom_site_aniso_U_22
_atom_site_aniso_U_33
_atom_site_aniso_U_12
_atom_site_aniso_U_13
_atom_site_aniso_U_23
C1 0.0436(10) 0.0488(10) 0.0407(10) 0.0033(8) -0.0032(8) -0.0069(8)
C2 0.0479(11) 0.0471(11) 0.0662(14) 0.0107(9) -0.0106(10) -0.0135(10)
C3 0.0575(13) 0.0400(10) 0.0673(15) 0.0045(9) -0.0174(11) 0.0032(10)
C4 0.0534(11) 0.0442(10) 0.0432(11) -0.0069(8) -0.0113(9) 0.0085(8)
C5 0.0352(8) 0.0365(8) 0.0317(8) -0.0088(6) -0.0070(6) 0.0004(6)
C6 0.0350(8) 0.0402(8) 0.0280(8) -0.0122(6) -0.0032(6) -0.0016(6)
C7 0.0514(11) 0.0603(12) 0.0302(9) -0.0148(9) -0.0026(8) 0.0026(8)
C8 0.0534(12) 0.0832(16) 0.0305(9) -0.0173(11) 0.0039(8) -0.0144(10)
C9 0.0498(11) 0.0642(13) 0.0477(12) -0.0071(10) 0.0060(9) -0.0247(10)
C10 0.0523(11) 0.0443(10) 0.0431(10) -0.0017(8) 0.0016(8) -0.0094(8)
C11 0.0581(13) 0.0422(10) 0.0605(14) -0.0043(9) 0.0048(10) -0.0049(9)
C12 0.0603(13) 0.0563(12) 0.0531(13) -0.0065(10) -0.0126(10) -0.0101(10)
N1 0.0369(7) 0.0368(7) 0.0319(7) -0.0023(6) -0.0035(6) -0.0020(6)
N2 0.0406(8) 0.0377(7) 0.0303(7) -0.0055(6) 0.0006(6) -0.0033(6)
O1 0.0365(7) 0.0688(10) 0.0399(8) -0.0023(6) -0.0026(6) 0.0141(7)
Zn1 0.03600(14) 0.03394(14) 0.02856(14) -0.00156(8) -0.00143(8) -0.00035(8)
S1 0.0346(2) 0.0440(2) 0.0339(2) -0.00181(17) 0.00193(16) 0.00573(17)
Cl1 0.0550(3) 0.0430(3) 0.0505(3) -0.0150(2) 0.0055(2) -0.0035(2)
Cl2 0.0945(5) 0.0534(3) 0.0326(3) 0.0171(3) -0.0126(3) -0.0099(2)

loop_
_atom_type_symbol
_atom_type_description
_atom_type_scat_dispersion_real
_atom_type_scat_dispersion_imag
_atom_type_scat_source
C C 0.0033 0.0016 'International Tables Vol C Tables 4.2.6.8 and 6.1.1.4'
H H 0.0000 0.0000 'International Tables Vol C Tables 4.2.6.8 and 6.1.1.4'
N N 0.0061 0.0033 'International Tables Vol C Tables 4.2.6.8 and 6.1.1.4'
O O 0.0106 0.0060 'International Tables Vol C Tables 4.2.6.8 and 6.1.1.4'
Zn Zn 0.2839 1.4301 'International Tables Vol C Tables 4.2.6.8 and 6.1.1.4'
S S 0.1246 0.1234 'International Tables Vol C Tables 4.2.6.8 and 6.1.1.4'
Cl Cl 0.1484 0.1585 'International Tables Vol C Tables 4.2.6.8 and 6.1.1.4'

loop_
_geom_angle_atom_site_label_1
_geom_angle_atom_site_label_2
_geom_angle_atom_site_label_3
_geom_angle
N1 C1 C2 122.4(2)
N1 C1 H1 118.8
C2 C1 H1 118.8
C3 C2 C1 118.7(2)
C3 C2 H2 120.7
C1 C2 H2 120.7
C2 C3 C4 119.53(19)
C2 C3 H3 120.2
C4 C3 H3 120.2
C3 C4 C5 118.8(2)
C3 C4 H4 120.6
C5 C4 H4 120.6
N1 C5 C4 121.69(18)
N1 C5 C6 115.39(15)
C4 C5 C6 122.92(17)
N2 C6 C7 121.45(18)
N2 C6 C5 115.02(15)
C7 C6 C5 123.51(17)
C8 C7 C6 118.8(2)
C8 C7 H7 120.6
C6 C7 H7 120.6
C9 C8 C7 119.7(2)
C9 C8 H8 120.2
C7 C8 H8 120.2
C8 C9 C10 118.4(2)
C8 C9 H9 120.8
C10 C9 H9 120.8
N2 C10 C9 122.7(2)
N2 C10 H10 118.6
C9 C10 H10 118.6
S1 C11 H11A 109.5
S1 C11 H11B 109.5
H11A C11 H11B 109.5
S1 C11 H11C 109.5
H11A C11 H11C 109.5
H11B C11 H11C 109.5
S1 C12 H12A 109.5
S1 C12 H12B 109.5
H12A C12 H12B 109.5
S1 C12 H12C 109.5
H12A C12 H12C 109.5
H12B C12 H12C 109.5
C1 N1 C5 118.86(16)
C1 N1 Zn1 123.98(13)
C5 N1 Zn1 117.07(12)
C10 N2 C6 118.90(17)
C10 N2 Zn1 123.67(14)
C6 N2 Zn1 117.35(12)
S1 O1 Zn1 120.57(8)
O1 Zn1 N1 132.24(6)
O1 Zn1 N2 82.67(6)
N1 Zn1 N2 75.01(6)
O1 Zn1 Cl1 106.16(5)
N1 Zn1 Cl1 117.33(5)
N2 Zn1 Cl1 95.19(5)
O1 Zn1 Cl2 93.00(5)
N1 Zn1 Cl2 92.94(5)
N2 Zn1 Cl2 158.40(5)
Cl1 Zn1 Cl2 106.32(3)
O1 S1 C12 105.02(11)
O1 S1 C11 104.08(11)
C12 S1 C11 98.71(12)

loop_
_geom_bond_atom_site_label_1
_geom_bond_atom_site_label_2
_geom_bond_distance
C1 N1 1.335(3)
C1 C2 1.383(3)
C1 H1 0.9300
C2 C3 1.375(4)
C2 H2 0.9300
C3 C4 1.380(3)
C3 H3 0.9300
C4 C5 1.388(3)
C4 H4 0.9300
C5 N1 1.346(2)
C5 C6 1.482(3)
C6 N2 1.341(2)
C6 C7 1.393(3)
C7 C8 1.382(3)
C7 H7 0.9300
C8 C9 1.371(4)
C8 H8 0.9300
C9 C10 1.383(3)
C9 H9 0.9300
C10 N2 1.337(3)
C10 H10 0.9300
C11 S1 1.773(2)
C11 H11A 0.9600
C11 H11B 0.9600
C11 H11C 0.9600
C12 S1 1.768(2)
C12 H12A 0.9600
C12 H12B 0.9600
C12 H12C 0.9600
N1 Zn1 2.1546(16)
N2 Zn1 2.1604(16)
O1 S1 1.5268(15)
O1 Zn1 2.1024(15)
Zn1 Cl1 2.2863(7)
Zn1 Cl2 2.3123(7)

loop_
_geom_torsion_atom_site_label_1
_geom_torsion_atom_site_label_2
_geom_torsion_atom_site_label_3
_geom_torsion_atom_site_label_4
_geom_torsion
N1 C1 C2 C3 -0.4(3)
C1 C2 C3 C4 0.1(4)
C2 C3 C4 C5 -0.1(3)
C3 C4 C5 N1 0.4(3)
C3 C4 C5 C6 -179.00(19)
N1 C5 C6 N2 3.3(2)
C4 C5 C6 N2 -177.26(17)
N1 C5 C6 C7 -175.40(17)
C4 C5 C6 C7 4.0(3)
N2 C6 C7 C8 -1.1(3)
C5 C6 C7 C8 177.55(18)
C6 C7 C8 C9 -0.2(3)
C7 C8 C9 C10 1.3(3)
C8 C9 C10 N2 -1.2(3)
C2 C1 N1 C5 0.7(3)
C2 C1 N1 Zn1 -175.75(16)
C4 C5 N1 C1 -0.7(3)
C6 C5 N1 C1 178.77(16)
C4 C5 N1 Zn1 175.99(14)
C6 C5 N1 Zn1 -4.56(19)
C9 C10 N2 C6 -0.1(3)
C9 C10 N2 Zn1 -176.92(17)
C7 C6 N2 C10 1.2(3)
C5 C6 N2 C10 -177.49(17)
C7 C6 N2 Zn1 178.26(14)
C5 C6 N2 Zn1 -0.48(19)
S1 O1 Zn1 N1 -139.32(10)
S1 O1 Zn1 N2 158.65(12)
S1 O1 Zn1 Cl1 65.35(12)
S1 O1 Zn1 Cl2 -42.60(11)
C1 N1 Zn1 O1 114.68(16)
C5 N1 Zn1 O1 -61.81(15)
C1 N1 Zn1 N2 179.75(17)
C5 N1 Zn1 N2 3.26(12)
C1 N1 Zn1 Cl1 -92.14(16)
C5 N1 Zn1 Cl1 91.37(13)
C1 N1 Zn1 Cl2 17.94(16)
C5 N1 Zn1 Cl2 -158.55(12)
C10 N2 Zn1 O1 -47.13(17)
C6 N2 Zn1 O1 136.01(13)
C10 N2 Zn1 N1 175.47(17)
C6 N2 Zn1 N1 -1.38(12)
C10 N2 Zn1 Cl1 58.54(16)
C6 N2 Zn1 Cl1 -118.31(12)
C10 N2 Zn1 Cl2 -126.67(16)
C6 N2 Zn1 Cl2 56.5(2)
Zn1 O1 S1 C12 129.40(13)
Zn1 O1 S1 C11 -127.36(12)
